data_2224706
loop_
_publ_author_name
'LeninTamikovan, I. K.'
'SubbiahPandi, A.'
'Damodiran, M.'
'Karthikeyan, K.'
'Perumal, P. T.'

_publ_section_title
;
 Diethyl
 2-oxo-3-(2-oxo-2,3-dihydro-1<i>H</i>-indol-3-ylidene)butanedioate
;
_journal_coeditor_code LX2125
_journal_issue 1
_journal_name_full 'Acta Crystallographica Section E'
_journal_page_first o37
_journal_paper_doi 10.1107/S160053680905140X
_journal_volume 66
_journal_year 2010
_chemical_formula_iupac 'C16 H15 N O6'
_chemical_formula_moiety 'C16 H15 N O6'
_chemical_formula_sum 'C16 H15 N O6'
_chemical_formula_weight 317.29
_chemical_name_systematic
;
Diethyl 2-oxo-3-(2-oxo-2,3-dihydro-1<i>H</i>-indol-3-ylidene)butanedioate
;
_space_group_IT_number 2
_symmetry_cell_setting triclinic
_symmetry_space_group_name_Hall '-P 1'
_symmetry_space_group_name_H-M 'P -1'
_atom_sites_solution_hydrogens difmap
_atom_sites_solution_primary direct
_atom_sites_solution_secondary difmap
_audit_creation_method SHELXL-97
_cell_angle_alpha 96.516(3)
_cell_angle_beta 102.218(2)
_cell_angle_gamma 100.6680(10)
_cell_formula_units_Z 4
_cell_length_a 8.8277(2)
_cell_length_b 13.5365(4)
_cell_length_c 13.6300(3)
_cell_measurement_reflns_used 8406
_cell_measurement_temperature 293(2)
_cell_measurement_theta_max 29.6
_cell_measurement_theta_min 1.5
_cell_volume 1544.44(7)
_computing_cell_refinement 'APEX2 and SAINT (Bruker, 2004)'
_computing_data_collection 'APEX2 (Bruker, 2004)'
_computing_data_reduction 'SAINT and XPREP (Bruker, 2004)'
_computing_molecular_graphics 'Ortep-3 (Farrugia (1997) and PLATON (Spek, 2009)'
_computing_publication_material 'SHELXL97 (Sheldrick, 2008) and  PLATON (Spek, 2009)'
_computing_structure_refinement 'SHELXL97 (Sheldrick, 2008)'
_computing_structure_solution 'SHELXS97 (Sheldrick, 2008)'
_diffrn_ambient_temperature 293(2)
_diffrn_detector_area_resol_mean 10.0
_diffrn_measured_fraction_theta_full 0.998
_diffrn_measured_fraction_theta_max 0.965
_diffrn_measurement_device_type 'Bruker APEXII CCD'
_diffrn_measurement_method '\w scans'
_diffrn_radiation_monochromator graphite
_diffrn_radiation_source 'fine-focus sealed tube'
_diffrn_radiation_type MoK\a
_diffrn_radiation_wavelength 0.71073
_diffrn_reflns_av_R_equivalents 0.0277
_diffrn_reflns_av_sigmaI/netI 0.0297
_diffrn_reflns_limit_h_max 12
_diffrn_reflns_limit_h_min -12
_diffrn_reflns_limit_k_max 18
_diffrn_reflns_limit_k_min -18
_diffrn_reflns_limit_l_max 18
_diffrn_reflns_limit_l_min -18
_diffrn_reflns_number 37712
_diffrn_reflns_theta_full 25.00
_diffrn_reflns_theta_max 29.63
_diffrn_reflns_theta_min 1.55
_exptl_absorpt_coefficient_mu 0.106
_exptl_absorpt_correction_T_max 0.983
_exptl_absorpt_correction_T_min 0.975
_exptl_absorpt_correction_type multi-scan
_exptl_absorpt_process_details '(SADABS; Sheldrick, 2001)'
_exptl_crystal_colour colourless
_exptl_crystal_density_diffrn 1.365
_exptl_crystal_density_method 'not measured'
_exptl_crystal_description Block
_exptl_crystal_F_000 664
_exptl_crystal_size_max 0.24
_exptl_crystal_size_mid 0.22
_exptl_crystal_size_min 0.16
_refine_diff_density_max 0.600
_refine_diff_density_min -0.351
_refine_ls_extinction_coef 0.010(2)
_refine_ls_extinction_expression Fc^*^=kFc[1+0.001xFc^2^\l^3^/sin(2\q)]^-1/4^
_refine_ls_extinction_method SHELXL
_refine_ls_goodness_of_fit_ref 1.021
_refine_ls_hydrogen_treatment constr
_refine_ls_matrix_type full
_refine_ls_number_parameters 420
_refine_ls_number_reflns 8406
_refine_ls_number_restraints 0
_refine_ls_restrained_S_all 1.021
_refine_ls_R_factor_all 0.0861
_refine_ls_R_factor_gt 0.0561
_refine_ls_shift/su_max 0.001
_refine_ls_shift/su_max_lt 0.001
_refine_ls_shift/su_mean <0.001
_refine_ls_structure_factor_coef Fsqd
_refine_ls_weighting_details 'calc w=1/[\s^2^(Fo^2^)+(0.1072P)^2^+0.3361P] where P=(Fo^2^+2Fc^2^)/3'
_refine_ls_weighting_scheme calc
_refine_ls_wR_factor_gt 0.1610
_refine_ls_wR_factor_ref 0.1904
_reflns_number_gt 5743
_reflns_number_total 8406
_reflns_threshold_expression I>2\s(I)
_cod_data_source_file lx2125.cif
_cod_data_source_block I
_cod_database_code 2224706
_cod_database_fobs_code 2224706

loop_
_symmetry_equiv_pos_as_xyz
'x, y, z'
'-x, -y, -z'

loop_
_atom_site_type_symbol
_atom_site_label
_atom_site_fract_x
_atom_site_fract_y
_atom_site_fract_z
_atom_site_U_iso_or_equiv
_atom_site_adp_type
_atom_site_calc_flag
_atom_site_refinement_flags
_atom_site_occupancy
_atom_site_disorder_assembly
_atom_site_disorder_group
C C1 -0.0557(2) 0.14385(14) 0.77827(13) 0.0384(4) Uani d . 1 . .
C C2 0.01462(19) 0.15226(13) 0.68732(12) 0.0340(4) Uani d . 1 . .
C C3 0.0893(2) 0.06556(13) 0.67808(12) 0.0354(4) Uani d . 1 . .
C C4 0.1693(2) 0.02801(16) 0.61002(15) 0.0459(4) Uani d . 1 . .
H H4 0.1842 0.0607 0.5553 0.055 Uiso calc R 1 . .
C C5 0.2264(3) -0.05904(17) 0.62498(18) 0.0553(5) Uani d . 1 . .
H H5 0.2800 -0.0851 0.5797 0.066 Uiso calc R 1 . .
C C6 0.2050(3) -0.10727(17) 0.7058(2) 0.0584(6) Uani d . 1 . .
H H6 0.2464 -0.1649 0.7149 0.070 Uiso calc R 1 . .
C C7 0.1242(3) -0.07275(16) 0.77380(18) 0.0521(5) Uani d . 1 . .
H H7 0.1083 -0.1066 0.8277 0.063 Uiso calc R 1 . .
C C8 0.0676(2) 0.01387(14) 0.75889(14) 0.0393(4) Uani d . 1 . .
C C9 -0.0045(2) 0.23086(14) 0.63759(12) 0.0358(4) Uani d . 1 . .
C C10 -0.0871(2) 0.31007(14) 0.67537(13) 0.0375(4) Uani d . 1 . .
C C11 -0.2680(2) 0.28477(15) 0.64117(15) 0.0449(4) Uani d . 1 . .
C C12 -0.4998(3) 0.3423(2) 0.6565(3) 0.0824(9) Uani d . 1 . .
H H12A -0.5422 0.3143 0.5851 0.099 Uiso calc R 1 . .
H H12B -0.5456 0.2953 0.6965 0.099 Uiso calc R 1 . .
C C13 -0.5392(4) 0.4401(3) 0.6780(4) 0.1182(14) Uani d . 1 . .
H H13A -0.4924 0.4688 0.7480 0.177 Uiso calc R 1 . .
H H13B -0.6524 0.4317 0.6651 0.177 Uiso calc R 1 . .
H H13C -0.4989 0.4848 0.6352 0.177 Uiso calc R 1 . .
C C14 0.0563(2) 0.25214(15) 0.54688(13) 0.0406(4) Uani d . 1 . .
C C15 0.0267(3) 0.3480(2) 0.41055(17) 0.0647(6) Uani d . 1 . .
H H15A 0.0326 0.2891 0.3651 0.078 Uiso calc R 1 . .
H H15B 0.1287 0.3955 0.4280 0.078 Uiso calc R 1 . .
C C16 -0.1013(5) 0.3972(3) 0.3625(3) 0.1078(12) Uani d . 1 . .
H H16A -0.2008 0.3487 0.3445 0.162 Uiso calc R 1 . .
H H16B -0.0779 0.4208 0.3024 0.162 Uiso calc R 1 . .
H H16C -0.1077 0.4539 0.4095 0.162 Uiso calc R 1 . .
C C17 0.1535(2) 0.36702(14) 0.12817(13) 0.0400(4) Uani d . 1 . .
C C18 0.2254(2) 0.34775(13) 0.03846(12) 0.0347(4) Uani d . 1 . .
C C19 0.2462(2) 0.44351(13) -0.00188(12) 0.0367(4) Uani d . 1 . .
C C20 0.3048(3) 0.47612(15) -0.08198(15) 0.0464(4) Uani d . 1 . .
H H20 0.3385 0.4314 -0.1254 0.056 Uiso calc R 1 . .
C C21 0.3125(3) 0.57598(16) -0.09617(16) 0.0538(5) Uani d . 1 . .
H H21 0.3528 0.5989 -0.1492 0.065 Uiso calc R 1 . .
C C22 0.2612(3) 0.64208(15) -0.03279(17) 0.0551(5) Uani d . 1 . .
H H22 0.2664 0.7089 -0.0445 0.066 Uiso calc R 1 . .
C C23 0.2026(3) 0.61209(15) 0.04728(16) 0.0518(5) Uani d . 1 . .
H H23 0.1682 0.6572 0.0900 0.062 Uiso calc R 1 . .
C C24 0.1967(2) 0.51261(14) 0.06180(13) 0.0397(4) Uani d . 1 . .
C C25 0.2607(2) 0.25640(13) 0.01784(12) 0.0340(4) Uani d . 1 . .
C C26 0.2336(2) 0.17683(13) 0.08415(12) 0.0354(4) Uani d . 1 . .
C C27 0.3438(2) 0.19955(14) 0.19117(13) 0.0389(4) Uani d . 1 . .
C C28 0.3865(3) 0.15228(16) 0.35426(13) 0.0483(5) Uani d . 1 . .
H H28A 0.3549 0.2050 0.3947 0.058 Uiso calc R 1 . .
H H28B 0.4988 0.1736 0.3574 0.058 Uiso calc R 1 . .
C C29 0.3561(3) 0.05597(18) 0.39389(15) 0.0580(6) Uani d . 1 . .
H H29A 0.2444 0.0343 0.3885 0.087 Uiso calc R 1 . .
H H29B 0.4123 0.0656 0.4639 0.087 Uiso calc R 1 . .
H H29C 0.3919 0.0050 0.3552 0.087 Uiso calc R 1 . .
C C30 0.3304(2) 0.22821(13) -0.06912(12) 0.0350(4) Uani d . 1 . .
C C31 0.4944(2) 0.12998(16) -0.12933(15) 0.0455(4) Uani d . 1 . .
H H31A 0.5632 0.1894 -0.1420 0.055 Uiso calc R 1 . .
H H31B 0.4154 0.1003 -0.1918 0.055 Uiso calc R 1 . .
C C32 0.5884(3) 0.0553(2) -0.0959(2) 0.0707(7) Uani d . 1 . .
H H32A 0.6597 0.0830 -0.0310 0.106 Uiso calc R 1 . .
H H32B 0.6483 0.0402 -0.1447 0.106 Uiso calc R 1 . .
H H32C 0.5185 -0.0061 -0.0902 0.106 Uiso calc R 1 . .
N N1 -0.01684(19) 0.06241(12) 0.81703(12) 0.0428(4) Uani d . 1 . .
H H1 -0.0411 0.0429 0.8707 0.051 Uiso calc R 1 . .
N N2 0.1433(2) 0.46565(12) 0.13772(12) 0.0455(4) Uani d . 1 . .
H H2 0.1083 0.4957 0.1846 0.055 Uiso calc R 1 . .
O O1 -0.13388(18) 0.20008(11) 0.80943(11) 0.0527(4) Uani d . 1 . .
O O2 -0.01530(17) 0.39110(10) 0.72271(11) 0.0502(3) Uani d . 1 . .
O O3 -0.34030(19) 0.21042(13) 0.58261(14) 0.0718(5) Uani d . 1 . .
O O4 -0.32745(17) 0.35627(12) 0.68209(12) 0.0605(4) Uani d . 1 . .
O O5 0.15638(19) 0.21704(14) 0.51818(12) 0.0631(4) Uani d . 1 . .
O O6 -0.0174(2) 0.31791(12) 0.50174(11) 0.0555(4) Uani d . 1 . .
O O7 0.1126(2) 0.30431(12) 0.18008(11) 0.0563(4) Uani d . 1 . .
O O8 0.14135(17) 0.09712(10) 0.05381(10) 0.0483(3) Uani d . 1 . .
O O9 0.4607(2) 0.26501(14) 0.21396(12) 0.0705(5) Uani d . 1 . .
O O10 0.29497(15) 0.13619(10) 0.24918(9) 0.0413(3) Uani d . 1 . .
O O11 0.41725(16) 0.15912(10) -0.04989(9) 0.0423(3) Uani d . 1 . .
O O12 0.30961(18) 0.26196(11) -0.14685(9) 0.0496(4) Uani d . 1 . .

loop_
_atom_site_aniso_label
_atom_site_aniso_U_11
_atom_site_aniso_U_22
_atom_site_aniso_U_33
_atom_site_aniso_U_12
_atom_site_aniso_U_13
_atom_site_aniso_U_23
C1 0.0429(9) 0.0390(9) 0.0369(8) 0.0105(8) 0.0155(7) 0.0065(7)
C2 0.0335(8) 0.0380(9) 0.0318(7) 0.0074(7) 0.0114(6) 0.0038(6)
C3 0.0346(8) 0.0354(9) 0.0361(8) 0.0080(7) 0.0094(7) 0.0032(7)
C4 0.0456(10) 0.0513(12) 0.0450(10) 0.0155(9) 0.0174(8) 0.0034(8)
C5 0.0517(11) 0.0540(13) 0.0649(13) 0.0211(10) 0.0220(10) -0.0025(10)
C6 0.0535(12) 0.0420(11) 0.0850(16) 0.0197(10) 0.0209(11) 0.0082(11)
C7 0.0523(11) 0.0416(11) 0.0698(13) 0.0154(9) 0.0202(10) 0.0193(10)
C8 0.0357(8) 0.0377(9) 0.0454(9) 0.0073(7) 0.0118(7) 0.0068(7)
C9 0.0366(8) 0.0397(9) 0.0324(7) 0.0086(7) 0.0113(6) 0.0048(7)
C10 0.0432(9) 0.0374(9) 0.0350(8) 0.0104(7) 0.0133(7) 0.0085(7)
C11 0.0441(10) 0.0450(11) 0.0460(9) 0.0147(8) 0.0095(8) 0.0029(8)
C12 0.0502(13) 0.093(2) 0.106(2) 0.0313(14) 0.0160(14) 0.0034(17)
C13 0.078(2) 0.118(3) 0.166(4) 0.054(2) 0.027(2) 0.001(3)
C14 0.0425(9) 0.0434(10) 0.0378(8) 0.0080(8) 0.0138(7) 0.0091(7)
C15 0.0844(17) 0.0679(15) 0.0454(11) 0.0082(13) 0.0214(11) 0.0256(10)
C16 0.163(4) 0.086(2) 0.0790(19) 0.032(2) 0.020(2) 0.0371(17)
C17 0.0483(10) 0.0405(10) 0.0373(8) 0.0134(8) 0.0189(7) 0.0083(7)
C18 0.0416(9) 0.0328(9) 0.0319(7) 0.0073(7) 0.0133(7) 0.0070(6)
C19 0.0415(9) 0.0319(9) 0.0357(8) 0.0057(7) 0.0082(7) 0.0063(7)
C20 0.0582(11) 0.0401(10) 0.0445(9) 0.0077(9) 0.0197(9) 0.0125(8)
C21 0.0637(13) 0.0439(11) 0.0523(11) 0.0011(10) 0.0137(10) 0.0193(9)
C22 0.0655(13) 0.0311(10) 0.0617(12) 0.0019(9) 0.0044(10) 0.0128(9)
C23 0.0633(12) 0.0327(10) 0.0551(11) 0.0096(9) 0.0089(10) 0.0010(8)
C24 0.0445(9) 0.0349(9) 0.0372(8) 0.0072(7) 0.0068(7) 0.0029(7)
C25 0.0392(8) 0.0329(9) 0.0316(7) 0.0062(7) 0.0130(6) 0.0066(6)
C26 0.0422(9) 0.0335(9) 0.0344(8) 0.0084(7) 0.0168(7) 0.0070(6)
C27 0.0434(9) 0.0396(10) 0.0368(8) 0.0089(8) 0.0138(7) 0.0112(7)
C28 0.0538(11) 0.0560(12) 0.0330(8) 0.0094(9) 0.0070(8) 0.0093(8)
C29 0.0618(13) 0.0688(15) 0.0410(10) 0.0053(11) 0.0067(9) 0.0233(10)
C30 0.0429(9) 0.0309(8) 0.0323(7) 0.0051(7) 0.0137(7) 0.0050(6)
C31 0.0510(10) 0.0444(11) 0.0460(10) 0.0102(9) 0.0249(8) 0.0022(8)
C32 0.0883(18) 0.0684(16) 0.0830(17) 0.0424(14) 0.0524(15) 0.0236(13)
N1 0.0522(9) 0.0441(9) 0.0410(8) 0.0150(7) 0.0219(7) 0.0155(7)
N2 0.0618(10) 0.0400(9) 0.0407(8) 0.0167(8) 0.0223(7) 0.0029(6)
O1 0.0691(9) 0.0518(9) 0.0550(8) 0.0278(7) 0.0369(7) 0.0154(7)
O2 0.0514(8) 0.0391(8) 0.0563(8) 0.0049(6) 0.0133(6) -0.0015(6)
O3 0.0503(8) 0.0646(11) 0.0850(12) 0.0119(8) 0.0004(8) -0.0223(9)
O4 0.0476(8) 0.0597(10) 0.0724(10) 0.0225(7) 0.0114(7) -0.0093(8)
O5 0.0635(9) 0.0827(12) 0.0651(9) 0.0311(9) 0.0400(8) 0.0308(9)
O6 0.0756(10) 0.0593(9) 0.0458(7) 0.0270(8) 0.0261(7) 0.0246(7)
O7 0.0802(10) 0.0532(9) 0.0542(8) 0.0248(8) 0.0408(8) 0.0211(7)
O8 0.0620(8) 0.0392(7) 0.0399(6) -0.0014(6) 0.0129(6) 0.0089(5)
O9 0.0624(9) 0.0742(11) 0.0580(9) -0.0204(8) -0.0011(7) 0.0279(8)
O10 0.0473(7) 0.0430(7) 0.0335(6) 0.0044(6) 0.0100(5) 0.0130(5)
O11 0.0536(8) 0.0422(7) 0.0402(6) 0.0180(6) 0.0231(6) 0.0094(5)
O12 0.0725(9) 0.0501(8) 0.0347(6) 0.0214(7) 0.0210(6) 0.0120(6)

loop_
_atom_type_symbol
_atom_type_description
_atom_type_scat_dispersion_real
_atom_type_scat_dispersion_imag
_atom_type_scat_source
C C 0.0033 0.0016 'International Tables Vol C Tables 4.2.6.8 and 6.1.1.4'
H H 0.0000 0.0000 'International Tables Vol C Tables 4.2.6.8 and 6.1.1.4'
N N 0.0061 0.0033 'International Tables Vol C Tables 4.2.6.8 and 6.1.1.4'
O O 0.0106 0.0060 'International Tables Vol C Tables 4.2.6.8 and 6.1.1.4'

loop_
_geom_angle_atom_site_label_1
_geom_angle_atom_site_label_2
_geom_angle_atom_site_label_3
_geom_angle_site_symmetry_1
_geom_angle_site_symmetry_3
_geom_angle
_geom_angle_publ_flag
O1 C1 N1 . . 127.09(17) ?
O1 C1 C2 . . 125.97(17) ?
N1 C1 C2 . . 106.93(15) ?
C9 C2 C3 . . 136.93(16) ?
C9 C2 C1 . . 117.74(16) ?
C3 C2 C1 . . 105.33(14) ?
C4 C3 C8 . . 119.03(17) ?
C4 C3 C2 . . 134.46(17) ?
C8 C3 C2 . . 106.51(15) ?
C5 C4 C3 . . 118.80(19) ?
C5 C4 H4 . . 120.6 ?
C3 C4 H4 . . 120.6 ?
C6 C5 C4 . . 120.8(2) ?
C6 C5 H5 . . 119.6 ?
C4 C5 H5 . . 119.6 ?
C5 C6 C7 . . 121.8(2) ?
C5 C6 H6 . . 119.1 ?
C7 C6 H6 . . 119.1 ?
C6 C7 C8 . . 117.3(2) ?
C6 C7 H7 . . 121.3 ?
C8 C7 H7 . . 121.3 ?
C7 C8 N1 . . 127.58(18) ?
C7 C8 C3 . . 122.25(18) ?
N1 C8 C3 . . 110.17(15) ?
C2 C9 C14 . . 125.62(17) ?
C2 C9 C10 . . 120.51(15) ?
C14 C9 C10 . . 113.80(15) ?
O2 C10 C9 . . 122.08(16) ?
O2 C10 C11 . . 121.74(17) ?
C9 C10 C11 . . 115.94(15) ?
O3 C11 O4 . . 126.54(19) ?
O3 C11 C10 . . 122.63(18) ?
O4 C11 C10 . . 110.80(16) ?
C13 C12 O4 . . 108.4(3) ?
C13 C12 H12A . . 110.0 ?
O4 C12 H12A . . 110.0 ?
C13 C12 H12B . . 110.0 ?
O4 C12 H12B . . 110.0 ?
H12A C12 H12B . . 108.4 ?
C12 C13 H13A . . 109.5 ?
C12 C13 H13B . . 109.5 ?
H13A C13 H13B . . 109.5 ?
C12 C13 H13C . . 109.5 ?
H13A C13 H13C . . 109.5 ?
H13B C13 H13C . . 109.5 ?
O5 C14 O6 . . 124.35(18) ?
O5 C14 C9 . . 126.15(18) ?
O6 C14 C9 . . 109.50(16) ?
O6 C15 C16 . . 105.1(2) ?
O6 C15 H15A . . 110.7 ?
C16 C15 H15A . . 110.7 ?
O6 C15 H15B . . 110.7 ?
C16 C15 H15B . . 110.7 ?
H15A C15 H15B . . 108.8 ?
C15 C16 H16A . . 109.5 ?
C15 C16 H16B . . 109.5 ?
H16A C16 H16B . . 109.5 ?
C15 C16 H16C . . 109.5 ?
H16A C16 H16C . . 109.5 ?
H16B C16 H16C . . 109.5 ?
O7 C17 N2 . . 127.76(17) ?
O7 C17 C18 . . 125.78(17) ?
N2 C17 C18 . . 106.46(15) ?
C25 C18 C19 . . 136.02(16) ?
C25 C18 C17 . . 118.30(15) ?
C19 C18 C17 . . 105.58(15) ?
C20 C19 C24 . . 119.05(17) ?
C20 C19 C18 . . 134.57(17) ?
C24 C19 C18 . . 106.35(15) ?
C21 C20 C19 . . 118.9(2) ?
C21 C20 H20 . . 120.6 ?
C19 C20 H20 . . 120.6 ?
C22 C21 C20 . . 120.8(2) ?
C22 C21 H21 . . 119.6 ?
C20 C21 H21 . . 119.6 ?
C23 C22 C21 . . 121.74(19) ?
C23 C22 H22 . . 119.1 ?
C21 C22 H22 . . 119.1 ?
C22 C23 C24 . . 117.3(2) ?
C22 C23 H23 . . 121.4 ?
C24 C23 H23 . . 121.4 ?
C23 C24 N2 . . 127.40(18) ?
C23 C24 C19 . . 122.28(18) ?
N2 C24 C19 . . 110.32(16) ?
C18 C25 C30 . . 123.16(15) ?
C18 C25 C26 . . 120.70(15) ?
C30 C25 C26 . . 116.13(15) ?
O8 C26 C25 . . 122.65(15) ?
O8 C26 C27 . . 121.44(15) ?
C25 C26 C27 . . 115.65(14) ?
O9 C27 O10 . . 126.28(17) ?
O9 C27 C26 . . 122.21(16) ?
O10 C27 C26 . . 111.46(15) ?
O10 C28 C29 . . 108.15(16) ?
O10 C28 H28A . . 110.1 ?
C29 C28 H28A . . 110.1 ?
O10 C28 H28B . . 110.1 ?
C29 C28 H28B . . 110.1 ?
H28A C28 H28B . . 108.4 ?
C28 C29 H29A . . 109.5 ?
C28 C29 H29B . . 109.5 ?
H29A C29 H29B . . 109.5 ?
C28 C29 H29C . . 109.5 ?
H29A C29 H29C . . 109.5 ?
H29B C29 H29C . . 109.5 ?
O12 C30 O11 . . 123.95(16) ?
O12 C30 C25 . . 124.67(17) ?
O11 C30 C25 . . 111.38(14) ?
O11 C31 C32 . . 108.50(17) ?
O11 C31 H31A . . 110.0 ?
C32 C31 H31A . . 110.0 ?
O11 C31 H31B . . 110.0 ?
C32 C31 H31B . . 110.0 ?
H31A C31 H31B . . 108.4 ?
C31 C32 H32A . . 109.5 ?
C31 C32 H32B . . 109.5 ?
H32A C32 H32B . . 109.5 ?
C31 C32 H32C . . 109.5 ?
H32A C32 H32C . . 109.5 ?
H32B C32 H32C . . 109.5 ?
C1 N1 C8 . . 111.02(15) ?
C1 N1 H1 . . 124.5 ?
C8 N1 H1 . . 124.5 ?
C17 N2 C24 . . 111.23(15) ?
C17 N2 H2 . . 124.4 ?
C24 N2 H2 . . 124.4 ?
C11 O4 C12 . . 117.01(18) ?
C14 O6 C15 . . 117.48(17) ?
C27 O10 C28 . . 116.77(14) ?
C30 O11 C31 . . 115.03(14) ?

loop_
_geom_bond_atom_site_label_1
_geom_bond_atom_site_label_2
_geom_bond_site_symmetry_2
_geom_bond_distance
_geom_bond_publ_flag
C1 O1 . 1.217(2) ?
C1 N1 . 1.344(2) ?
C1 C2 . 1.505(2) ?
C2 C9 . 1.342(2) ?
C2 C3 . 1.455(2) ?
C3 C4 . 1.386(3) ?
C3 C8 . 1.398(3) ?
C4 C5 . 1.384(3) ?
C4 H4 . 0.9300 ?
C5 C6 . 1.372(3) ?
C5 H5 . 0.9300 ?
C6 C7 . 1.376(3) ?
C6 H6 . 0.9300 ?
C7 C8 . 1.376(3) ?
C7 H7 . 0.9300 ?
C8 N1 . 1.389(2) ?
C9 C14 . 1.485(2) ?
C9 C10 . 1.506(3) ?
C10 O2 . 1.196(2) ?
C10 C11 . 1.526(3) ?
C11 O3 . 1.192(2) ?
C11 O4 . 1.309(2) ?
C12 C13 . 1.443(4) ?
C12 O4 . 1.458(3) ?
C12 H12A . 0.9700 ?
C12 H12B . 0.9700 ?
C13 H13A . 0.9600 ?
C13 H13B . 0.9600 ?
C13 H13C . 0.9600 ?
C14 O5 . 1.191(2) ?
C14 O6 . 1.328(2) ?
C15 O6 . 1.457(2) ?
C15 C16 . 1.487(4) ?
C15 H15A . 0.9700 ?
C15 H15B . 0.9700 ?
C16 H16A . 0.9600 ?
C16 H16B . 0.9600 ?
C16 H16C . 0.9600 ?
C17 O7 . 1.217(2) ?
C17 N2 . 1.348(2) ?
C17 C18 . 1.511(2) ?
C18 C25 . 1.344(2) ?
C18 C19 . 1.460(2) ?
C19 C20 . 1.385(3) ?
C19 C24 . 1.396(3) ?
C20 C21 . 1.379(3) ?
C20 H20 . 0.9300 ?
C21 C22 . 1.375(3) ?
C21 H21 . 0.9300 ?
C22 C23 . 1.373(3) ?
C22 H22 . 0.9300 ?
C23 C24 . 1.376(3) ?
C23 H23 . 0.9300 ?
C24 N2 . 1.394(2) ?
C25 C30 . 1.490(2) ?
C25 C26 . 1.500(2) ?
C26 O8 . 1.196(2) ?
C26 C27 . 1.535(2) ?
C27 O9 . 1.187(2) ?
C27 O10 . 1.307(2) ?
C28 O10 . 1.458(2) ?
C28 C29 . 1.468(3) ?
C28 H28A . 0.9700 ?
C28 H28B . 0.9700 ?
C29 H29A . 0.9600 ?
C29 H29B . 0.9600 ?
C29 H29C . 0.9600 ?
C30 O12 . 1.193(2) ?
C30 O11 . 1.330(2) ?
C31 O11 . 1.452(2) ?
C31 C32 . 1.475(3) ?
C31 H31A . 0.9700 ?
C31 H31B . 0.9700 ?
C32 H32A . 0.9600 ?
C32 H32B . 0.9600 ?
C32 H32C . 0.9600 ?
N1 H1 . 0.8600 ?
N2 H2 . 0.8600 ?

loop_
_geom_hbond_atom_site_label_D
_geom_hbond_atom_site_label_H
_geom_hbond_atom_site_label_A
_geom_hbond_site_symmetry_A
_geom_hbond_distance_DH
_geom_hbond_distance_HA
_geom_hbond_distance_DA
_geom_hbond_angle_DHA
_geom_hbond_publ_flag
C4 H4 O5 1 0.93 2.28 2.984(3) 133 y
C20 H20 O12 1 0.93 2.24 2.944(3) 132 y
N1 H1 O8 2_556 0.86 2.38 3.126(2) 146 y
N2 H2 O2 2_566 0.86 2.25 3.088(2) 163 y
C21 H21 O9 2_665 0.93 2.60 3.431(3) 149 y
C23 H23 O1 2_566 0.93 2.34 3.254(3) 166 y
C29 H29A Cg1 2_556 0.96 2.75 3.530(3) 139 y
C31 H31B Cg2 1_554 0.97 2.69 3.597(2) 156 y

loop_
_geom_torsion_atom_site_label_1
_geom_torsion_atom_site_label_2
_geom_torsion_atom_site_label_3
_geom_torsion_atom_site_label_4
_geom_torsion_site_symmetry_1
_geom_torsion_site_symmetry_2
_geom_torsion_site_symmetry_3
_geom_torsion_site_symmetry_4
_geom_torsion
_geom_torsion_publ_flag
O1 C1 C2 C9 . . . . 2.7(3) ?
N1 C1 C2 C9 . . . . -177.88(15) ?
O1 C1 C2 C3 . . . . -177.12(18) ?
N1 C1 C2 C3 . . . . 2.26(19) ?
C9 C2 C3 C4 . . . . -2.0(4) ?
C1 C2 C3 C4 . . . . 177.81(19) ?
C9 C2 C3 C8 . . . . 178.5(2) ?
C1 C2 C3 C8 . . . . -1.66(18) ?
C8 C3 C4 C5 . . . . -0.6(3) ?
C2 C3 C4 C5 . . . . 179.95(19) ?
C3 C4 C5 C6 . . . . -0.2(3) ?
C4 C5 C6 C7 . . . . 1.2(3) ?
C5 C6 C7 C8 . . . . -1.3(3) ?
C6 C7 C8 N1 . . . . 179.91(19) ?
C6 C7 C8 C3 . . . . 0.4(3) ?
C4 C3 C8 C7 . . . . 0.6(3) ?
C2 C3 C8 C7 . . . . -179.88(17) ?
C4 C3 C8 N1 . . . . -179.04(16) ?
C2 C3 C8 N1 . . . . 0.53(19) ?
C3 C2 C9 C14 . . . . -0.4(3) ?
C1 C2 C9 C14 . . . . 179.78(15) ?
C3 C2 C9 C10 . . . . -177.37(18) ?
C1 C2 C9 C10 . . . . 2.8(2) ?
C2 C9 C10 O2 . . . . 100.8(2) ?
C14 C9 C10 O2 . . . . -76.5(2) ?
C2 C9 C10 C11 . . . . -84.7(2) ?
C14 C9 C10 C11 . . . . 97.97(18) ?
O2 C10 C11 O3 . . . . 169.5(2) ?
C9 C10 C11 O3 . . . . -5.0(3) ?
O2 C10 C11 O4 . . . . -8.5(3) ?
C9 C10 C11 O4 . . . . 177.00(16) ?
C2 C9 C14 O5 . . . . -16.8(3) ?
C10 C9 C14 O5 . . . . 160.4(2) ?
C2 C9 C14 O6 . . . . 163.70(17) ?
C10 C9 C14 O6 . . . . -19.2(2) ?
O7 C17 C18 C25 . . . . -5.9(3) ?
N2 C17 C18 C25 . . . . 174.52(16) ?
O7 C17 C18 C19 . . . . 177.09(19) ?
N2 C17 C18 C19 . . . . -2.45(19) ?
C25 C18 C19 C20 . . . . 3.9(4) ?
C17 C18 C19 C20 . . . . -179.9(2) ?
C25 C18 C19 C24 . . . . -173.9(2) ?
C17 C18 C19 C24 . . . . 2.22(18) ?
C24 C19 C20 C21 . . . . 0.1(3) ?
C18 C19 C20 C21 . . . . -177.6(2) ?
C19 C20 C21 C22 . . . . -0.7(3) ?
C20 C21 C22 C23 . . . . 0.8(3) ?
C21 C22 C23 C24 . . . . -0.1(3) ?
C22 C23 C24 N2 . . . . 179.56(19) ?
C22 C23 C24 C19 . . . . -0.6(3) ?
C20 C19 C24 C23 . . . . 0.6(3) ?
C18 C19 C24 C23 . . . . 178.86(18) ?
C20 C19 C24 N2 . . . . -179.51(16) ?
C18 C19 C24 N2 . . . . -1.27(19) ?
C19 C18 C25 C30 . . . . -4.9(3) ?
C17 C18 C25 C30 . . . . 179.33(15) ?
C19 C18 C25 C26 . . . . 174.04(18) ?
C17 C18 C25 C26 . . . . -1.7(2) ?
C18 C25 C26 O8 . . . . 116.3(2) ?
C30 C25 C26 O8 . . . . -64.7(2) ?
C18 C25 C26 C27 . . . . -69.4(2) ?
C30 C25 C26 C27 . . . . 109.57(17) ?
O8 C26 C27 O9 . . . . 160.7(2) ?
C25 C26 C27 O9 . . . . -13.6(3) ?
O8 C26 C27 O10 . . . . -16.8(2) ?
C25 C26 C27 O10 . . . . 168.85(15) ?
C18 C25 C30 O12 . . . . -28.9(3) ?
C26 C25 C30 O12 . . . . 152.14(18) ?
C18 C25 C30 O11 . . . . 152.05(16) ?
C26 C25 C30 O11 . . . . -26.9(2) ?
O1 C1 N1 C8 . . . . 177.35(19) ?
C2 C1 N1 C8 . . . . -2.0(2) ?
C7 C8 N1 C1 . . . . -178.57(19) ?
C3 C8 N1 C1 . . . . 1.0(2) ?
O7 C17 N2 C24 . . . . -177.8(2) ?
C18 C17 N2 C24 . . . . 1.8(2) ?
C23 C24 N2 C17 . . . . 179.5(2) ?
C19 C24 N2 C17 . . . . -0.4(2) ?
O3 C11 O4 C12 . . . . 2.3(4) ?
C10 C11 O4 C12 . . . . -179.8(2) ?
C13 C12 O4 C11 . . . . -160.4(3) ?
O5 C14 O6 C15 . . . . 0.6(3) ?
C9 C14 O6 C15 . . . . -179.88(17) ?
C16 C15 O6 C14 . . . . 165.1(2) ?
O9 C27 O10 C28 . . . . 4.9(3) ?
C26 C27 O10 C28 . . . . -177.72(15) ?
C29 C28 O10 C27 . . . . -157.96(18) ?
O12 C30 O11 C31 . . . . 3.1(3) ?
C25 C30 O11 C31 . . . . -177.85(14) ?
C32 C31 O11 C30 . . . . 178.71(18) ?
